data_9017402
loop_
_publ_author_name
'Zhang, L.'
'Fu, P.'
'Yang, H.'
'Yu, K.'
'Zhou, Z.'

_publ_section_title
;
 Crystal structure of Scawtite
;
_journal_name_full 'Chinese Science Bulletin'
_journal_page_first 930
_journal_page_last 934
_journal_volume 37
_journal_year 1992
_chemical_compound_source 'Zoulou iron deposit, Anhui Province, China'
_chemical_formula_sum 'C H4 Ca7 O23 Si6'
_chemical_name_mineral Scawtite
_space_group_IT_number 8
_space_group_name_Hall 'C -2y'
_space_group_name_H-M_alt 'C 1 m 1'
_symmetry_space_group_name_H-M 'C 1 m 1'
_cell_angle_alpha 90
_cell_angle_beta 115.645
_cell_angle_gamma 90
_cell_length_a 10.0394
_cell_length_b 15.1935
_cell_length_c 6.6344
_cell_formula_units_Z 2
_cell_volume 912.283
_database_code_amcsd 0020470
_exptl_crystal_density_diffrn 3.033
_cod_data_source_file inputs/fixed/downloads/14/14582.cif
_cod_data_source_block 14582
_cod_original_formula_sum 'Ca7 Si6 C O23 H4'
_cod_database_code 9017402

loop_
_space_group_symop_operation_xyz
x,y,z
1/2+x,1/2+y,z
x,-y,z
1/2+x,1/2-y,z

loop_
_atom_site_aniso_label
_atom_site_aniso_U_11
_atom_site_aniso_U_22
_atom_site_aniso_U_33
_atom_site_aniso_U_12
_atom_site_aniso_U_13
_atom_site_aniso_U_23
Ca1 0.00800 0.00700 0.01100 0.00000 0.00200 0.00000
Ca2 0.01300 0.00700 0.00800 -0.00100 0.00200 0.00000
Ca3 0.00800 0.00700 0.00700 0.00000 0.00200 0.00000
Ca4 0.00900 0.00800 0.00800 0.00100 0.00200 0.00000
Si1 0.00500 0.00600 0.00500 0.00100 0.00100 0.00000
Si2 0.00500 0.00800 0.00500 0.00000 0.00200 0.00000
Si3 0.00600 0.00600 0.00600 -0.00100 0.00300 0.00000
C 0.00800 0.02300 0.00800 0.00000 0.00200 0.00000
O1 0.00800 0.01000 0.01300 0.00000 0.00500 0.00200
O2 0.02000 0.00600 0.01000 0.00000 0.00600 0.00000
O3 0.01100 0.01400 0.00800 0.00500 -0.00300 0.00200
O4 0.01500 0.01000 0.00900 0.00300 0.00600 0.00000
O5 0.01100 0.01300 0.01100 -0.00200 0.00600 -0.00100
O6 0.01100 0.01100 0.01300 0.00200 0.00800 0.00000
O7 0.01300 0.01100 0.01000 -0.00200 -0.00100 0.00000
O8 0.01600 0.01200 0.00800 -0.00500 0.00400 0.00100
O9 0.00800 0.01000 0.01300 0.00000 0.00500 -0.00100
O10 0.01600 0.00600 0.00700 0.00000 0.00300 0.00000
O11 0.04000 0.09600 0.04700 0.04800 -0.01500 -0.04700
O12 0.01400 0.05700 0.01100 0.00000 0.00600 0.00000
O13 0.01900 0.01400 0.02300 0.00000 0.01300 0.00000
O14 0.01800 0.01300 0.01500 0.00000 0.00900 0.00000

loop_
_atom_site_label
_atom_site_fract_x
_atom_site_fract_y
_atom_site_fract_z
_atom_site_U_iso_or_equiv
Ca1 0.99710 0.00000 0.47140 0.00900
Ca2 0.19700 0.13560 0.00040 0.01000
Ca3 0.99080 0.25090 0.48630 0.00800
Ca4 0.77310 0.14470 0.97570 0.00900
Si1 0.71870 0.10400 0.42090 0.00500
Si2 0.48890 0.17650 0.98450 0.00600
Si3 0.26500 0.10420 0.55480 0.00600
C 0.00000 0.00000 0.00000 0.01300
O1 0.84910 0.12330 0.37850 0.01000
O2 0.72680 0.00000 0.50090 0.01200
O3 0.59210 0.10870 0.17200 0.01300
O4 0.68960 0.16160 0.59550 0.01100
O5 0.57500 0.23490 0.88990 0.01100
O6 0.39740 0.22740 0.07930 0.01000
O7 0.39860 0.10460 0.79530 0.01300
O8 0.29250 0.16140 0.37960 0.01200
O9 0.13920 0.12700 0.60630 0.01000
O10 0.24480 0.00000 0.46890 0.01000
O11 0.97600 0.07220 0.06730 0.07300
O12 0.06010 0.00000 0.87500 0.02700
O13 0.34510 0.00000 0.13310 0.01700
O14 0.65660 0.00000 0.85280 0.01500
H13a 0.28600 0.00000 0.20500 0.08100
H13b 0.43370 0.00000 0.25410 0.06300
H14a 0.65030 0.00000 0.70390 0.03500
H14b 0.56490 0.00000 0.83210 0.03300

loop_
_cod_related_entry_id
_cod_related_entry_database
_cod_related_entry_code
1 AMCSD 0020470
